data_7717762
loop_
_publ_author_name
'Liu, Feiyan'
'Chen, Guoyong'
'Liu, Xiao'
'Jiang, Ting'
'Guo, Wenjing'
'Li, Xiancai'
'Wei, Zhenhong'

_publ_section_title
;
 Anionic Modulation Induces Molecular Polarity in a Three-Component Crown
 Ether System
;
_journal_name_full 'Dalton Transactions'
_journal_paper_doi 10.1039/D4DT03466J
_journal_year 2025
_chemical_formula_moiety 'C10 H18 O5, C10 H20 O5, 2(C7 H7 F3 N), 2(Cl O4)'
_chemical_formula_sum 'C34 H52 Cl2 F6 N2 O18'
_chemical_formula_weight 961.68
_space_group_crystal_system monoclinic
_space_group_IT_number 4
_space_group_name_Hall 'P 2yb'
_space_group_name_H-M_alt 'P 1 21 1'
_atom_sites_solution_hydrogens geom
_atom_sites_solution_primary iterative
_audit_block_doi 10.5517/ccdc.csd.cc2lv8c3
_audit_creation_date 2024-12-09
_audit_creation_method
;
Olex2 1.2
(compiled 2018.05.29 svn.r3508 for OlexSys, GUI svn.r5506)
;
_audit_update_record
;
2024-12-09 deposited with the CCDC.	2025-01-06 downloaded from the CCDC.
;
_cell_angle_alpha 90
_cell_angle_beta 111.882(4)
_cell_angle_gamma 90
_cell_formula_units_Z 2
_cell_length_a 14.5944(5)
_cell_length_b 9.4697(2)
_cell_length_c 17.1687(5)
_cell_measurement_reflns_used 23583
_cell_measurement_temperature 200.00
_cell_measurement_theta_max 30.7840
_cell_measurement_theta_min 3.0070
_cell_volume 2201.84(13)
_computing_molecular_graphics 'Olex2 (Dolomanov et al., 2009)'
_computing_publication_material 'Olex2 (Dolomanov et al., 2009)'
_computing_structure_refinement 'ShelXL (Sheldrick, 2015)'
_computing_structure_solution 'olex2.solve (Bourhis et al., 2015)'
_diffrn_ambient_temperature 200.00
_diffrn_measured_fraction_theta_full 0.998
_diffrn_measured_fraction_theta_max 0.861
_diffrn_measurement_device_type 'multiwire proportional'
_diffrn_measurement_method 'phi and omega scans'
_diffrn_radiation_monochromator graphite
_diffrn_radiation_type MoK\a
_diffrn_radiation_wavelength 0.71073
_diffrn_reflns_av_R_equivalents 0.0323
_diffrn_reflns_av_unetI/netI 0.0332
_diffrn_reflns_Laue_measured_fraction_full 0.998
_diffrn_reflns_Laue_measured_fraction_max 0.861
_diffrn_reflns_limit_h_max 21
_diffrn_reflns_limit_h_min -20
_diffrn_reflns_limit_k_max 13
_diffrn_reflns_limit_k_min -12
_diffrn_reflns_limit_l_max 24
_diffrn_reflns_limit_l_min -23
_diffrn_reflns_number 37369
_diffrn_reflns_point_group_measured_fraction_full 0.998
_diffrn_reflns_point_group_measured_fraction_max 0.815
_diffrn_reflns_theta_full 25.242
_diffrn_reflns_theta_max 30.822
_diffrn_reflns_theta_min 3.008
_exptl_absorpt_coefficient_mu 0.246
_exptl_absorpt_correction_type none
_exptl_crystal_density_diffrn 1.451
_exptl_crystal_description block
_exptl_crystal_F_000 1004.0
_exptl_crystal_size_max 0.07
_exptl_crystal_size_mid 0.06
_exptl_crystal_size_min 0.05
_refine_diff_density_max 0.811
_refine_diff_density_min -0.583
_refine_diff_density_rms 0.060
_refine_ls_abs_structure_details
;
 Flack x determined using 3534 quotients [(I+)-(I-)]/[(I+)+(I-)]
 (Parsons, Flack and Wagner, Acta Cryst. B69 (2013) 249-259).
;
_refine_ls_abs_structure_Flack 0.23(2)
_refine_ls_extinction_method none
_refine_ls_goodness_of_fit_ref 1.085
_refine_ls_hydrogen_treatment constr
_refine_ls_matrix_type full
_refine_ls_number_parameters 561
_refine_ls_number_reflns 11270
_refine_ls_number_restraints 31
_refine_ls_restrained_S_all 1.268
_refine_ls_R_factor_all 0.0683
_refine_ls_R_factor_gt 0.0546
_refine_ls_shift/su_max 0.001
_refine_ls_shift/su_mean 0.000
_refine_ls_structure_factor_coef Fsqd
_refine_ls_weighting_details 'w=1/[\s^2^(Fo^2^)+(0.1044P)^2^+0.3145P] where P=(Fo^2^+2Fc^2^)/3'
_refine_ls_weighting_scheme calc
_refine_ls_wR_factor_gt 0.1581
_refine_ls_wR_factor_ref 0.1684
_reflns_Friedel_coverage 0.795
_reflns_Friedel_fraction_full 0.999
_reflns_Friedel_fraction_max 0.764
_reflns_number_gt 9075
_reflns_number_total 11270
_reflns_threshold_expression 'I > 2\s(I)'
_cod_data_source_file d4dt03466j2.cif
_cod_data_source_block 6
_cod_original_sg_symbol_H-M 'P 21'
_cod_database_code 7717762
_shelx_shelxl_version_number 2018/3
_shelx_space_group_comment
;
The symmetry employed for this shelxl refinement is uniquely defined
by the following loop, which should always be used as a source of
symmetry information in preference to the above space-group names.
They are only intended as comments.
;
_olex2_refinement_description
;
1. Fixed Uiso
 At 1.2 times of:
  All C(H) groups, All C(H,H) groups, All N(H,H,H) groups
2. Uiso/Uaniso restraints and constraints
Uanis(O7) \\sim Ueq, Uanis(Cl1) \\sim Ueq, Uanis(O9) \\sim Ueq, Uanis(O6) \\sim
Ueq, Uanis(O8) \\sim Ueq: with sigma of 0.01 and sigma for terminal atoms of
0.02
Uanis(Cl1) \\sim Ueq, Uanis(O6) \\sim Ueq, Uanis(O7) \\sim Ueq, Uanis(O8) \\sim
Ueq, Uanis(O9) \\sim Ueq: with sigma of 0.005 and sigma for terminal atoms of
0.01
Uanis(O8) \\sim Ueq, Uanis(Cl1) \\sim Ueq, Uanis(O6) \\sim Ueq, Uanis(O7) \\sim
Ueq, Uanis(O9) \\sim Ueq: with sigma of 0.001 and sigma for terminal atoms of
0.002
Uanis(O7) \\sim Ueq, Uanis(Cl1) \\sim Ueq, Uanis(O6) \\sim Ueq, Uanis(O8) \\sim
Ueq, Uanis(O9) \\sim Ueq: with sigma of 0.001 and sigma for terminal atoms of
0.002
3.a Secondary CH2 refined with riding coordinates:
 C18(H18A,H18B), C19(H19A,H19B), C20(H20A,H20B), C21(H21A,H21B), C22(H22A,
 H22B), C23(H23A,H23B), C24(H24A,H24B), C25(H25A,H25B), C26(H26A,H26B),
 C27(H27A,H27B), C1(H1A,H1B), C2(H2A,H2B), C5(H5A,H5B), C6(H6A,H6B), C7(H7A,
 H7B), C8(H8A,H8B), C9(H9A,H9B), C10(H10A,H10B)
3.b Aromatic/amide H refined with riding coordinates:
 C3(H3), C4(H4), C12(H12), C13(H13), C15(H15), C16(H16), C29(H29), C30(H30),
 C32(H32), C33(H33)
3.c Idealised Me refined as rotating group:
 N1(H1C,H1D,H1E), N2(H2C,H2D,H2E)
;
_olex2_submission_special_instructions 'No special instructions were received'

loop_
_space_group_symop_operation_xyz
'x, y, z'
'-x, y+1/2, -z'

loop_
_atom_site_label
_atom_site_type_symbol
_atom_site_fract_x
_atom_site_fract_y
_atom_site_fract_z
_atom_site_U_iso_or_equiv
_atom_site_adp_type
_atom_site_occupancy
_atom_site_site_symmetry_order
_atom_site_calc_flag
_atom_site_refinement_flags_posn
_atom_site_refinement_flags_adp
_atom_site_refinement_flags_occupancy
_atom_site_disorder_assembly
_atom_site_disorder_group
O10 O 0.2911(2) 0.9213(3) 0.06754(17) 0.0431(6) Uani 1 1 d . . . . .
O11 O 0.1236(2) 0.7660(3) -0.04427(17) 0.0398(6) Uani 1 1 d . . . . .
O12 O 0.0096(2) 0.6961(3) 0.04939(18) 0.0418(6) Uani 1 1 d . . . . .
O13 O 0.1355(2) 0.8490(4) 0.19511(17) 0.0463(6) Uani 1 1 d . . . . .
O14 O 0.3430(2) 0.8680(3) 0.23821(17) 0.0438(6) Uani 1 1 d . . . . .
C18 C 0.2040(4) 0.8526(6) 0.2800(2) 0.0515(10) Uani 1 1 d . . . . .
H18A H 0.225007 0.755497 0.300175 0.062 Uiso 1 1 calc R . . . .
H18B H 0.172523 0.895305 0.316485 0.062 Uiso 1 1 calc R . . . .
C19 C 0.2915(4) 0.9385(5) 0.2836(3) 0.0519(11) Uani 1 1 d . . . . .
H19A H 0.269445 1.032741 0.258796 0.062 Uiso 1 1 calc R . . . .
H19B H 0.336235 0.951623 0.342805 0.062 Uiso 1 1 calc R . . . .
C20 C 0.3980(3) 0.9612(5) 0.2074(3) 0.0516(10) Uani 1 1 d . . . . .
H20A H 0.451455 0.907644 0.198274 0.062 Uiso 1 1 calc R . . . .
H20B H 0.429050 1.034860 0.249973 0.062 Uiso 1 1 calc R . . . .
C21 C 0.3343(4) 1.0310(5) 0.1261(3) 0.0540(11) Uani 1 1 d . . . . .
H21A H 0.282263 1.088727 0.134670 0.065 Uiso 1 1 calc R . . . .
H21B H 0.374807 1.093158 0.105404 0.065 Uiso 1 1 calc R . . . .
C22 C 0.2329(3) 0.9724(5) -0.0131(3) 0.0462(9) Uani 1 1 d . . . . .
H22A H 0.274173 1.029222 -0.035867 0.055 Uiso 1 1 calc R . . . .
H22B H 0.179555 1.033608 -0.009609 0.055 Uiso 1 1 calc R . . . .
C23 C 0.1892(3) 0.8495(6) -0.0697(2) 0.0474(9) Uani 1 1 d . . . . .
H23A H 0.152907 0.885125 -0.127260 0.057 Uiso 1 1 calc R . . . .
H23B H 0.243480 0.788519 -0.071614 0.057 Uiso 1 1 calc R . . . .
C24 C 0.0285(3) 0.8279(5) -0.0645(3) 0.0437(9) Uani 1 1 d . . . . .
H24A H -0.002139 0.846525 -0.125511 0.052 Uiso 1 1 calc R . . . .
H24B H 0.034190 0.918542 -0.034240 0.052 Uiso 1 1 calc R . . . .
C25 C -0.0331(3) 0.7258(5) -0.0385(3) 0.0450(9) Uani 1 1 d . . . . .
H25A H -0.099982 0.765633 -0.052268 0.054 Uiso 1 1 calc R . . . .
H25B H -0.039633 0.636777 -0.070338 0.054 Uiso 1 1 calc R . . . .
C26 C -0.0233(3) 0.7940(5) 0.0972(3) 0.0469(9) Uani 1 1 d . . . . .
H26A H -0.091345 0.769906 0.091948 0.056 Uiso 1 1 calc R . . . .
H26B H -0.023874 0.890787 0.075258 0.056 Uiso 1 1 calc R . . . .
C27 C 0.0439(3) 0.7882(5) 0.1870(3) 0.0471(9) Uani 1 1 d . . . . .
H27A H 0.014566 0.840926 0.221827 0.057 Uiso 1 1 calc R . . . .
H27B H 0.053645 0.688982 0.206491 0.057 Uiso 1 1 calc R . . . .
O1 O 0.8474(3) 0.1798(3) 0.27062(19) 0.0475(7) Uani 1 1 d . . . . .
O2 O 0.6764(2) 0.0948(3) 0.29877(18) 0.0446(6) Uani 1 1 d . . . . .
O3 O 0.7973(2) 0.0831(3) 0.46916(16) 0.0378(6) Uani 1 1 d . . . . .
O4 O 0.9297(2) 0.3145(3) 0.53938(17) 0.0424(6) Uani 1 1 d . . . . .
O5 O 0.9779(2) 0.3540(3) 0.39812(19) 0.0460(6) Uani 1 1 d . . . . .
C1 C 0.9911(4) 0.3189(6) 0.3219(4) 0.0626(13) Uani 1 1 d . . . . .
H1A H 1.062453 0.320097 0.332049 0.075 Uiso 1 1 calc R . . . .
H1B H 0.958433 0.391494 0.278995 0.075 Uiso 1 1 calc R . . . .
C2 C 0.9498(4) 0.1774(6) 0.2889(3) 0.0591(12) Uani 1 1 d . . . . .
H2A H 0.962604 0.155616 0.237452 0.071 Uiso 1 1 calc R . . . .
H2B H 0.981563 0.103688 0.331223 0.071 Uiso 1 1 calc R . . . .
C3 C 0.7997(4) 0.0530(5) 0.2362(3) 0.0530(11) Uani 1 1 d . . . . .
H3 H 0.830127 -0.027611 0.223263 0.064 Uiso 1 1 calc R . . . .
C4 C 0.6906(4) 0.0663(6) 0.2228(3) 0.0562(12) Uani 1 1 d . . . . .
H4 H 0.638176 0.056604 0.169829 0.067 Uiso 1 1 calc R . . . .
C5 C 0.6832(3) -0.0277(5) 0.3486(3) 0.0472(9) Uani 1 1 d . . . . .
H5A H 0.737995 -0.088672 0.347874 0.057 Uiso 1 1 calc R . . . .
H5B H 0.621046 -0.082499 0.326101 0.057 Uiso 1 1 calc R . . . .
C6 C 0.7018(3) 0.0202(5) 0.4371(3) 0.0477(10) Uani 1 1 d . . . . .
H6A H 0.651059 0.089558 0.437104 0.057 Uiso 1 1 calc R . . . .
H6B H 0.699074 -0.061389 0.472214 0.057 Uiso 1 1 calc R . . . .
C7 C 0.8223(4) 0.1346(5) 0.5525(2) 0.0462(9) Uani 1 1 d . . . . .
H7A H 0.816113 0.058037 0.589481 0.055 Uiso 1 1 calc R . . . .
H7B H 0.777035 0.212139 0.553122 0.055 Uiso 1 1 calc R . . . .
C8 C 0.9266(3) 0.1875(4) 0.5830(2) 0.0441(9) Uani 1 1 d . . . . .
H8A H 0.950585 0.205870 0.644146 0.053 Uiso 1 1 calc R . . . .
H8B H 0.969971 0.115422 0.572719 0.053 Uiso 1 1 calc R . . . .
C9 C 1.0274(3) 0.3502(5) 0.5447(3) 0.0503(10) Uani 1 1 d . . . . .
H9A H 1.076355 0.312132 0.597472 0.060 Uiso 1 1 calc R . . . .
H9B H 1.034682 0.454202 0.545650 0.060 Uiso 1 1 calc R . . . .
C10 C 1.0471(3) 0.2905(5) 0.4708(3) 0.0531(11) Uani 1 1 d . . . . .
H10A H 1.115263 0.312754 0.475710 0.064 Uiso 1 1 calc R . . . .
H10B H 1.038705 0.186611 0.468364 0.064 Uiso 1 1 calc R . . . .
F1 F 0.5185(3) 0.8185(3) 0.4603(3) 0.0847(12) Uani 1 1 d . . . . .
F2 F 0.5198(3) 0.6669(5) 0.5518(2) 0.0796(11) Uani 1 1 d . . . . .
F3 F 0.4101(2) 0.6564(5) 0.4287(2) 0.0776(10) Uani 1 1 d . . . . .
N1 N 0.7679(2) 0.3500(3) 0.37184(19) 0.0356(6) Uani 1 1 d . . . . .
H1C H 0.773565 0.392756 0.326392 0.043 Uiso 1 1 calc GR . . . .
H1D H 0.743988 0.260923 0.357762 0.043 Uiso 1 1 calc GR . . . .
H1E H 0.828233 0.345833 0.414154 0.043 Uiso 1 1 calc GR . . . .
C11 C 0.7005(3) 0.4305(4) 0.3994(2) 0.0309(7) Uani 1 1 d . . . . .
C12 C 0.7378(3) 0.5206(4) 0.4660(2) 0.0358(7) Uani 1 1 d . . . . .
H12 H 0.807142 0.527619 0.495494 0.043 Uiso 1 1 calc R . . . .
C13 C 0.6735(3) 0.6021(4) 0.4905(3) 0.0412(8) Uani 1 1 d . . . . .
H13 H 0.698160 0.664484 0.537081 0.049 Uiso 1 1 calc R . . . .
C14 C 0.5726(3) 0.5902(4) 0.4455(3) 0.0393(8) Uani 1 1 d . . . . .
C15 C 0.5357(3) 0.4975(5) 0.3792(3) 0.0467(10) Uani 1 1 d . . . . .
H15 H 0.466380 0.489584 0.349893 0.056 Uiso 1 1 calc R . . . .
C16 C 0.5996(3) 0.4158(5) 0.3553(3) 0.0407(8) Uani 1 1 d . . . . .
H16 H 0.574970 0.351286 0.309806 0.049 Uiso 1 1 calc R . . . .
C17 C 0.5049(4) 0.6807(5) 0.4712(4) 0.0537(12) Uani 1 1 d . . . . .
F4 F 0.5845(2) 0.3282(5) 0.0650(2) 0.0863(13) Uani 1 1 d . . . . .
F5 F 0.4897(2) 0.3653(4) -0.05979(18) 0.0648(8) Uani 1 1 d . . . . .
F6 F 0.4644(3) 0.1897(3) 0.0049(3) 0.0930(14) Uani 1 1 d . . . . .
N2 N 0.2358(2) 0.6573(3) 0.1221(2) 0.0346(6) Uani 1 1 d . . . . .
H2C H 0.185357 0.690572 0.076230 0.041 Uiso 1 1 calc GR . . . .
H2D H 0.269310 0.731141 0.153871 0.041 Uiso 1 1 calc GR . . . .
H2E H 0.210924 0.602145 0.152930 0.041 Uiso 1 1 calc GR . . . .
C28 C 0.3022(3) 0.5744(4) 0.0952(2) 0.0298(7) Uani 1 1 d . . . . .
C29 C 0.4027(3) 0.5774(4) 0.1408(2) 0.0380(8) Uani 1 1 d . . . . .
H29 H 0.429064 0.635046 0.189364 0.046 Uiso 1 1 calc R . . . .
C30 C 0.4642(3) 0.4953(5) 0.1147(2) 0.0389(8) Uani 1 1 d . . . . .
H30 H 0.533422 0.496395 0.145521 0.047 Uiso 1 1 calc R . . . .
C31 C 0.4253(3) 0.4118(4) 0.0441(2) 0.0323(7) Uani 1 1 d . . . . .
C32 C 0.3245(3) 0.4097(4) -0.0016(2) 0.0380(8) Uani 1 1 d . . . . .
H32 H 0.298031 0.351908 -0.050139 0.046 Uiso 1 1 calc R . . . .
C33 C 0.2631(3) 0.4920(4) 0.0237(2) 0.0369(8) Uani 1 1 d . . . . .
H33 H 0.193998 0.492424 -0.007728 0.044 Uiso 1 1 calc R . . . .
C34 C 0.4912(3) 0.3244(5) 0.0142(3) 0.0428(9) Uani 1 1 d . . . . .
Cl2 Cl 0.23479(7) 0.35759(10) 0.26819(5) 0.0404(2) Uani 1 1 d . . . . .
O15 O 0.2656(4) 0.3572(7) 0.3548(3) 0.0975(17) Uani 1 1 d . . . . .
O16 O 0.1669(3) 0.2401(5) 0.2413(4) 0.0890(15) Uani 1 1 d . . . . .
O17 O 0.1767(4) 0.4826(4) 0.2332(3) 0.0803(13) Uani 1 1 d . . . . .
O18 O 0.3135(3) 0.3368(5) 0.2407(3) 0.0830(13) Uani 1 1 d . . . . .
Cl1 Cl 0.76451(9) 0.63393(10) 0.23141(6) 0.0460(3) Uani 1 1 d . U . . .
O6 O 0.8060(3) 0.6545(4) 0.3191(2) 0.0688(10) Uani 1 1 d . U . . .
O7 O 0.8283(6) 0.6777(9) 0.1935(4) 0.132(2) Uani 1 1 d . U . . .
O8 O 0.6783(5) 0.7188(7) 0.1991(5) 0.131(2) Uani 1 1 d . U . . .
O9 O 0.7357(3) 0.4897(3) 0.2124(2) 0.0528(7) Uani 1 1 d . U . . .

loop_
_atom_site_aniso_label
_atom_site_aniso_U_11
_atom_site_aniso_U_22
_atom_site_aniso_U_33
_atom_site_aniso_U_23
_atom_site_aniso_U_13
_atom_site_aniso_U_12
O10 0.0502(17) 0.0423(14) 0.0377(13) 0.0019(11) 0.0174(12) -0.0038(12)
O11 0.0364(14) 0.0458(14) 0.0400(13) 0.0077(11) 0.0176(11) 0.0020(11)
O12 0.0436(15) 0.0421(14) 0.0444(14) 0.0066(12) 0.0220(12) 0.0051(12)
O13 0.0478(16) 0.0533(16) 0.0417(13) 0.0046(13) 0.0211(12) 0.0035(13)
O14 0.0476(15) 0.0447(15) 0.0374(13) -0.0021(12) 0.0138(11) 0.0001(13)
C18 0.065(3) 0.058(3) 0.0356(18) -0.0023(19) 0.0226(19) 0.009(2)
C19 0.056(3) 0.052(2) 0.047(2) -0.0117(19) 0.018(2) 0.004(2)
C20 0.047(2) 0.055(2) 0.048(2) -0.0056(19) 0.0114(18) -0.0111(19)
C21 0.068(3) 0.045(2) 0.048(2) -0.0004(18) 0.019(2) -0.017(2)
C22 0.053(2) 0.044(2) 0.044(2) 0.0127(17) 0.0210(18) -0.0027(18)
C23 0.047(2) 0.064(3) 0.0349(17) 0.0055(19) 0.0204(16) -0.006(2)
C24 0.039(2) 0.048(2) 0.0425(19) 0.0109(16) 0.0135(16) 0.0037(16)
C25 0.037(2) 0.052(2) 0.044(2) 0.0058(17) 0.0130(16) -0.0003(17)
C26 0.044(2) 0.049(2) 0.056(2) 0.0063(19) 0.0282(19) 0.0087(18)
C27 0.049(2) 0.054(2) 0.049(2) 0.0050(19) 0.0305(19) 0.0059(19)
O1 0.0632(19) 0.0395(14) 0.0467(15) -0.0067(12) 0.0284(14) -0.0010(13)
O2 0.0443(16) 0.0366(14) 0.0448(14) -0.0020(11) 0.0072(12) 0.0037(11)
O3 0.0381(14) 0.0445(14) 0.0359(12) -0.0007(11) 0.0197(11) -0.0026(11)
O4 0.0431(15) 0.0362(13) 0.0405(13) 0.0035(11) 0.0068(11) 0.0099(11)
O5 0.0428(15) 0.0422(14) 0.0552(15) -0.0046(13) 0.0211(13) -0.0008(12)
C1 0.069(3) 0.060(3) 0.081(3) -0.005(2) 0.054(3) -0.009(2)
C2 0.072(3) 0.058(3) 0.066(3) -0.008(2) 0.049(3) 0.003(2)
C3 0.074(3) 0.047(2) 0.037(2) -0.0115(17) 0.020(2) 0.003(2)
C4 0.063(3) 0.057(3) 0.0316(19) -0.0094(18) -0.0017(19) 0.005(2)
C5 0.039(2) 0.0375(19) 0.060(2) -0.0010(18) 0.0116(18) -0.0050(16)
C6 0.041(2) 0.046(2) 0.062(3) 0.0043(19) 0.0262(19) -0.0006(17)
C7 0.063(3) 0.049(2) 0.0359(18) 0.0045(17) 0.0289(18) 0.003(2)
C8 0.060(3) 0.0406(19) 0.0262(16) 0.0037(14) 0.0097(16) 0.0096(18)
C9 0.042(2) 0.0387(19) 0.053(2) -0.0015(19) -0.0022(18) -0.0010(17)
C10 0.034(2) 0.036(2) 0.086(3) 0.000(2) 0.019(2) -0.0006(16)
F1 0.086(2) 0.0451(16) 0.154(4) 0.0049(19) 0.080(2) 0.0136(15)
F2 0.078(2) 0.103(3) 0.077(2) -0.0057(19) 0.0511(19) 0.020(2)
F3 0.0439(16) 0.094(3) 0.105(3) -0.004(2) 0.0403(17) 0.0123(16)
N1 0.0388(16) 0.0317(14) 0.0406(15) 0.0042(13) 0.0197(13) 0.0072(13)
C11 0.0329(18) 0.0288(15) 0.0328(15) 0.0039(13) 0.0146(14) 0.0015(13)
C12 0.0279(17) 0.0343(17) 0.0435(19) -0.0030(14) 0.0116(15) 0.0019(13)
C13 0.043(2) 0.0361(19) 0.049(2) -0.0072(16) 0.0225(18) -0.0009(16)
C14 0.035(2) 0.0398(19) 0.051(2) 0.0098(16) 0.0246(17) 0.0077(15)
C15 0.0292(19) 0.053(2) 0.055(2) 0.0005(19) 0.0129(17) 0.0014(17)
C16 0.035(2) 0.0437(19) 0.0410(18) -0.0026(16) 0.0112(15) 0.0010(16)
C17 0.048(3) 0.050(2) 0.078(3) 0.010(2) 0.041(2) 0.008(2)
F4 0.0473(16) 0.140(4) 0.0679(18) -0.014(2) 0.0171(14) 0.040(2)
F5 0.0684(18) 0.085(2) 0.0573(15) 0.0114(15) 0.0421(14) 0.0210(16)
F6 0.124(3) 0.0405(15) 0.165(4) -0.004(2) 0.112(3) 0.0087(18)
N2 0.0359(16) 0.0325(15) 0.0384(15) 0.0020(12) 0.0173(13) 0.0031(12)
C28 0.0306(17) 0.0279(15) 0.0329(16) 0.0056(12) 0.0141(14) 0.0019(12)
C29 0.034(2) 0.043(2) 0.0327(17) -0.0038(15) 0.0072(15) -0.0007(15)
C30 0.0277(17) 0.048(2) 0.0376(18) 0.0032(16) 0.0082(14) 0.0015(15)
C31 0.0334(18) 0.0311(16) 0.0351(16) 0.0054(13) 0.0159(14) 0.0052(13)
C32 0.0359(19) 0.0370(18) 0.0368(17) -0.0029(14) 0.0087(14) 0.0048(15)
C33 0.0299(17) 0.0365(17) 0.0409(18) -0.0033(15) 0.0094(15) -0.0008(14)
C34 0.044(2) 0.043(2) 0.049(2) 0.0061(16) 0.0252(18) 0.0122(17)
Cl2 0.0486(5) 0.0373(4) 0.0362(4) 0.0017(3) 0.0169(4) 0.0066(4)
O15 0.122(4) 0.119(4) 0.052(2) 0.017(3) 0.033(2) 0.043(4)
O16 0.067(3) 0.052(2) 0.146(5) -0.012(3) 0.038(3) -0.0053(19)
O17 0.091(3) 0.057(2) 0.107(3) 0.040(2) 0.053(3) 0.025(2)
O18 0.089(3) 0.084(3) 0.106(3) -0.006(3) 0.072(3) -0.001(2)
Cl1 0.0660(6) 0.0342(4) 0.0340(4) 0.0000(3) 0.0142(4) -0.0063(4)
O6 0.078(2) 0.0697(18) 0.0483(15) -0.0036(14) 0.0120(14) -0.0184(16)
O7 0.156(3) 0.138(3) 0.133(3) -0.003(2) 0.090(2) -0.061(2)
O8 0.123(3) 0.087(3) 0.131(3) -0.002(2) -0.012(2) 0.018(2)
O9 0.0717(17) 0.0394(13) 0.0515(14) -0.0059(11) 0.0279(13) -0.0058(13)

loop_
_atom_type_symbol
_atom_type_description
_atom_type_scat_dispersion_real
_atom_type_scat_dispersion_imag
_atom_type_scat_source
C C 0.0033 0.0016 'International Tables Vol C Tables 4.2.6.8 and 6.1.1.4'
H H 0.0000 0.0000 'International Tables Vol C Tables 4.2.6.8 and 6.1.1.4'
N N 0.0061 0.0033 'International Tables Vol C Tables 4.2.6.8 and 6.1.1.4'
O O 0.0106 0.0060 'International Tables Vol C Tables 4.2.6.8 and 6.1.1.4'
F F 0.0171 0.0103 'International Tables Vol C Tables 4.2.6.8 and 6.1.1.4'
Cl Cl 0.1484 0.1585 'International Tables Vol C Tables 4.2.6.8 and 6.1.1.4'

loop_
_geom_angle_atom_site_label_1
_geom_angle_atom_site_label_2
_geom_angle_atom_site_label_3
_geom_angle
_geom_angle_site_symmetry_1
_geom_angle_site_symmetry_3
_geom_angle_publ_flag
C22 O10 C21 112.9(3) . . ?
C24 O11 C23 113.6(3) . . ?
C25 O12 C26 111.7(3) . . ?
C27 O13 C18 112.8(3) . . ?
C20 O14 C19 113.4(4) . . ?
O13 C18 C19 108.5(4) . . ?
O14 C19 C18 109.7(4) . . ?
O14 C20 C21 112.1(4) . . ?
O10 C21 C20 107.0(4) . . ?
O10 C22 C23 108.9(3) . . ?
O11 C23 C22 113.7(3) . . ?
O11 C24 C25 107.4(3) . . ?
O12 C25 C24 111.6(3) . . ?
O12 C26 C27 109.7(3) . . ?
O13 C27 C26 108.7(3) . . ?
C3 O1 C2 113.5(4) . . ?
C4 O2 C5 113.3(3) . . ?
C7 O3 C6 112.3(3) . . ?
C8 O4 C9 112.9(3) . . ?
C10 O5 C1 114.4(4) . . ?
O5 C1 C2 112.5(4) . . ?
O1 C2 C1 108.4(4) . . ?
O1 C3 C4 108.6(4) . . ?
O2 C4 C3 112.3(4) . . ?
O2 C5 C6 107.8(3) . . ?
O3 C6 C5 107.3(3) . . ?
O3 C7 C8 108.2(3) . . ?
O4 C8 C7 108.9(3) . . ?
O4 C9 C10 110.7(3) . . ?
O5 C10 C9 106.6(3) . . ?
C12 C11 N1 119.5(3) . . ?
C12 C11 C16 122.0(3) . . ?
C16 C11 N1 118.5(3) . . ?
C11 C12 C13 119.6(4) . . ?
C14 C13 C12 118.6(4) . . ?
C13 C14 C17 117.9(4) . . ?
C15 C14 C13 121.2(4) . . ?
C15 C14 C17 120.8(4) . . ?
C14 C15 C16 120.1(4) . . ?
C15 C16 C11 118.4(4) . . ?
F1 C17 C14 111.5(4) . . ?
F2 C17 F1 105.5(5) . . ?
F2 C17 C14 112.6(4) . . ?
F3 C17 F1 105.7(4) . . ?
F3 C17 F2 106.9(4) . . ?
F3 C17 C14 114.1(5) . . ?
C29 C28 N2 120.2(3) . . ?
C29 C28 C33 120.9(3) . . ?
C33 C28 N2 118.9(3) . . ?
C28 C29 C30 119.0(3) . . ?
C31 C30 C29 120.2(3) . . ?
C30 C31 C32 120.6(3) . . ?
C30 C31 C34 120.7(4) . . ?
C32 C31 C34 118.7(3) . . ?
C33 C32 C31 119.5(3) . . ?
C32 C33 C28 119.9(3) . . ?
F4 C34 F5 105.7(4) . . ?
F4 C34 F6 107.0(4) . . ?
F4 C34 C31 113.4(4) . . ?
F5 C34 F6 105.5(4) . . ?
F5 C34 C31 112.7(3) . . ?
F6 C34 C31 112.0(3) . . ?
O15 Cl2 O16 104.5(4) . . ?
O15 Cl2 O17 110.6(3) . . ?
O15 Cl2 O18 112.4(3) . . ?
O16 Cl2 O17 105.7(3) . . ?
O18 Cl2 O16 109.5(3) . . ?
O18 Cl2 O17 113.5(3) . . ?
O6 Cl1 O8 107.7(4) . . ?
O6 Cl1 O9 110.4(2) . . ?
O7 Cl1 O6 111.3(4) . . ?
O7 Cl1 O8 107.5(5) . . ?
O7 Cl1 O9 111.8(4) . . ?
O8 Cl1 O9 108.0(3) . . ?

loop_
_geom_bond_atom_site_label_1
_geom_bond_atom_site_label_2
_geom_bond_distance
_geom_bond_site_symmetry_2
_geom_bond_publ_flag
O10 C21 1.419(5) . ?
O10 C22 1.413(5) . ?
O11 C23 1.431(5) . ?
O11 C24 1.425(5) . ?
O12 C25 1.429(5) . ?
O12 C26 1.434(5) . ?
O13 C18 1.428(5) . ?
O13 C27 1.414(5) . ?
O14 C19 1.434(5) . ?
O14 C20 1.422(6) . ?
C18 C19 1.495(7) . ?
C20 C21 1.510(7) . ?
C22 C23 1.498(7) . ?
C24 C25 1.497(6) . ?
C26 C27 1.488(6) . ?
O1 C2 1.408(6) . ?
O1 C3 1.403(6) . ?
O2 C4 1.420(6) . ?
O2 C5 1.423(5) . ?
O3 C6 1.424(5) . ?
O3 C7 1.424(5) . ?
O4 C8 1.427(5) . ?
O4 C9 1.435(6) . ?
O5 C1 1.432(6) . ?
O5 C10 1.414(6) . ?
C1 C2 1.491(8) . ?
C3 C4 1.527(8) . ?
C5 C6 1.510(7) . ?
C7 C8 1.500(7) . ?
C9 C10 1.511(7) . ?
F1 C17 1.344(6) . ?
F2 C17 1.324(6) . ?
F3 C17 1.322(6) . ?
N1 C11 1.456(5) . ?
C11 C12 1.367(5) . ?
C11 C16 1.389(5) . ?
C12 C13 1.397(5) . ?
C13 C14 1.389(6) . ?
C14 C15 1.377(6) . ?
C14 C17 1.494(6) . ?
C15 C16 1.387(6) . ?
F4 C34 1.316(5) . ?
F5 C34 1.320(5) . ?
F6 C34 1.326(6) . ?
N2 C28 1.450(4) . ?
C28 C29 1.382(5) . ?
C28 C33 1.384(5) . ?
C29 C30 1.382(6) . ?
C30 C31 1.381(6) . ?
C31 C32 1.385(5) . ?
C31 C34 1.497(5) . ?
C32 C33 1.375(6) . ?
Cl2 O15 1.384(4) . ?
Cl2 O16 1.446(4) . ?
Cl2 O17 1.449(4) . ?
Cl2 O18 1.408(4) . ?
Cl1 O6 1.412(4) . ?
Cl1 O7 1.382(6) . ?
Cl1 O8 1.420(6) . ?
Cl1 O9 1.431(3) . ?
